data_2230539
loop_
_publ_author_name
'Hosseinzadeh, Masoumeh'
'Mukhtar, Mat Ropi'
'Mohamad, Jamaludin'
'Awang, Khalijah'
'Ng, Seik Weng'

_publ_section_title
;
 Whole-molecule disordered
 (<i>E</i>)-2-(1-hydroxy-3-phenylprop-2-en-1-ylidene)-4,5-dimethoxycyclopent-4-ene-1,3-dione
 isolated from <i>Lindera oxyphylla</i> (Lauraceae)
;
_journal_coeditor_code XU5217
_journal_issue 6
_journal_name_full 'Acta Crystallographica Section E'
_journal_page_first o1544
_journal_paper_doi 10.1107/S1600536811019386
_journal_volume 67
_journal_year 2011
_chemical_formula_iupac 'C16 H14 O5'
_chemical_formula_moiety 'C16 H14 O5'
_chemical_formula_sum 'C16 H14 O5'
_chemical_formula_weight 286.27
_chemical_name_systematic
;
(<i>E</i>)-2-(1-hydroxy-3-phenylprop-2-en-1-ylidene)-4,5-dimethoxycyclopent-
4-ene-1,3-dione
;
_space_group_IT_number 14
_symmetry_cell_setting monoclinic
_symmetry_space_group_name_Hall '-P 2yn'
_symmetry_space_group_name_H-M 'P 1 21/n 1'
_atom_sites_solution_hydrogens geom
_atom_sites_solution_primary direct
_atom_sites_solution_secondary difmap
_audit_creation_method SHELXL-97
_cell_angle_alpha 90.00
_cell_angle_beta 96.586(6)
_cell_angle_gamma 90.00
_cell_formula_units_Z 4
_cell_length_a 7.3195(5)
_cell_length_b 9.8635(7)
_cell_length_c 18.6724(11)
_cell_measurement_reflns_used 4706
_cell_measurement_temperature 100(2)
_cell_measurement_theta_max 25.00
_cell_measurement_theta_min 2.19
_cell_volume 1339.17(15)
_computing_cell_refinement 'CrysAlis PRO (Agilent, 2010)'
_computing_data_collection 'CrysAlis PRO (Agilent, 2010)'
_computing_data_reduction 'CrysAlis PRO (Agilent, 2010)'
_computing_molecular_graphics 'X-SEED (Barbour, 2001)'
_computing_publication_material 'publCIF (Westrip, 2010)'
_computing_structure_refinement 'SHELXL97 (Sheldrick, 2008)'
_computing_structure_solution 'SHELXS97 (Sheldrick, 2008)'
_diffrn_ambient_temperature 100(2)
_diffrn_detector_area_resol_mean 10.4041
_diffrn_measured_fraction_theta_full 1.000
_diffrn_measured_fraction_theta_max 1.000
_diffrn_measurement_device_type 'Agilent SuperNova Dual diffractometer with an Atlas detector'
_diffrn_measurement_method \w
_diffrn_radiation_monochromator Mirror
_diffrn_radiation_source 'SuperNova (Mo) X-ray Source'
_diffrn_radiation_type MoK\a
_diffrn_radiation_wavelength 0.71073
_diffrn_reflns_av_R_equivalents 0.0322
_diffrn_reflns_av_sigmaI/netI 0.0249
_diffrn_reflns_limit_h_max 8
_diffrn_reflns_limit_h_min -8
_diffrn_reflns_limit_k_max 10
_diffrn_reflns_limit_k_min -11
_diffrn_reflns_limit_l_max 22
_diffrn_reflns_limit_l_min -22
_diffrn_reflns_number 8436
_diffrn_reflns_theta_full 25.05
_diffrn_reflns_theta_max 25.05
_diffrn_reflns_theta_min 2.20
_diffrn_standards_decay_% 0
_diffrn_standards_interval_count 0
_diffrn_standards_interval_time 0
_diffrn_standards_number 0
_exptl_absorpt_coefficient_mu 0.106
_exptl_absorpt_correction_T_max 0.9895
_exptl_absorpt_correction_T_min 0.9791
_exptl_absorpt_correction_type multi-scan
_exptl_absorpt_process_details '(CrysAlis PRO; Agilent, 2010)'
_exptl_crystal_colour Yellow
_exptl_crystal_density_diffrn 1.420
_exptl_crystal_density_method 'not measured'
_exptl_crystal_description Prism
_exptl_crystal_F_000 600
_exptl_crystal_size_max 0.20
_exptl_crystal_size_mid 0.20
_exptl_crystal_size_min 0.10
_refine_diff_density_max 0.558
_refine_diff_density_min -0.342
_refine_ls_extinction_coef 0.0014(11)
_refine_ls_extinction_expression Fc^*^=kFc[1+0.001xFc^2^\l^3^/sin(2\q)]^-1/4^
_refine_ls_extinction_method 'SHELXL97 (Sheldrick, 2008)'
_refine_ls_goodness_of_fit_ref 1.054
_refine_ls_hydrogen_treatment constr
_refine_ls_matrix_type full
_refine_ls_number_parameters 308
_refine_ls_number_reflns 2369
_refine_ls_number_restraints 30
_refine_ls_restrained_S_all 1.047
_refine_ls_R_factor_all 0.0792
_refine_ls_R_factor_gt 0.0679
_refine_ls_shift/su_max 0.001
_refine_ls_shift/su_mean 0.001
_refine_ls_structure_factor_coef Fsqd
_refine_ls_weighting_details 'calc w=1/[\s^2^(Fo^2^)+(0.0883P)^2^+1.2962P] where P=(Fo^2^+2Fc^2^)/3'
_refine_ls_weighting_scheme calc
_refine_ls_wR_factor_gt 0.1797
_refine_ls_wR_factor_ref 0.1899
_reflns_number_gt 1965
_reflns_number_total 2369
_reflns_threshold_expression I>2\s(I)
_cod_data_source_file xu5217.cif
_cod_data_source_block I
_cod_original_sg_symbol_H-M 'P 21/n'
_cod_database_code 2230539
_cod_database_fobs_code 2230539

loop_
_symmetry_equiv_pos_as_xyz
'x, y, z'
'-x+1/2, y+1/2, -z+1/2'
'-x, -y, -z'
'x-1/2, -y-1/2, z-1/2'

loop_
_atom_site_type_symbol
_atom_site_label
_atom_site_fract_x
_atom_site_fract_y
_atom_site_fract_z
_atom_site_U_iso_or_equiv
_atom_site_adp_type
_atom_site_calc_flag
_atom_site_refinement_flags
_atom_site_occupancy
_atom_site_symmetry_multiplicity
_atom_site_disorder_assembly
_atom_site_disorder_group
O O1 0.1902(5) 0.2729(4) 0.58692(19) 0.0387(8) Uani d P 0.50 1 A 1
H H1 0.1994 0.1894 0.5793 0.058 Uiso calc PR 0.50 1 A 1
O O2 0.2649(5) 0.0774(4) 0.50156(19) 0.0417(9) Uani d P 0.50 1 A 1
O O3 0.3802(5) 0.0354(4) 0.3530(2) 0.0405(9) Uani d P 0.50 1 A 1
O O4 0.4003(4) 0.3167(3) 0.29148(16) 0.0326(8) Uani d P 0.50 1 A 1
O O5 0.3180(4) 0.5067(4) 0.39499(17) 0.0341(8) Uani d P 0.50 1 A 1
C C1 0.1608(5) 0.7931(7) 0.6029(2) 0.0322(14) Uani d PG 0.50 1 A 1
H H1a 0.1943 0.7828 0.5555 0.039 Uiso calc PR 0.50 1 A 1
C C2 0.1349(12) 0.9219(5) 0.6302(4) 0.038(2) Uani d PG 0.50 1 A 1
H H2 0.1507 0.9996 0.6015 0.046 Uiso calc PR 0.50 1 A 1
C C3 0.0859(18) 0.9370(5) 0.6995(5) 0.031(3) Uani d PG 0.50 1 A 1
H H3 0.0682 1.0250 0.7182 0.037 Uiso calc PR 0.50 1 A 1
C C4 0.0629(17) 0.8233(7) 0.7415(3) 0.033(3) Uani d PG 0.50 1 A 1
H H4 0.0294 0.8336 0.7889 0.040 Uiso calc PR 0.50 1 A 1
C C5 0.0888(9) 0.6945(6) 0.7142(3) 0.0282(16) Uani d PG 0.50 1 A 1
H H5 0.0730 0.6168 0.7429 0.034 Uiso calc PR 0.50 1 A 1
C C6 0.1377(5) 0.6794(5) 0.6449(3) 0.0245(16) Uani d PG 0.50 1 A 1
C C7 0.1602(6) 0.5419(5) 0.6182(2) 0.0302(10) Uani d P 0.50 1 A 1
H H7 0.1380 0.4705 0.6503 0.036 Uiso calc PR 0.50 1 A 1
C C8 0.2094(11) 0.5036(8) 0.5527(4) 0.0241(15) Uani d P 0.50 1 A 1
H H8 0.2331 0.5701 0.5182 0.029 Uiso calc PR 0.50 1 A 1
C C9 0.2249(6) 0.3619(5) 0.5364(2) 0.0284(10) Uani d P 0.50 1 A 1
C C10 0.2768(5) 0.3111(4) 0.47099(16) 0.0217(10) Uani d PGU 0.50 1 A 1
C C11 0.2933(6) 0.1698(3) 0.45873(17) 0.0324(11) Uani d PGU 0.50 1 A 1
C C12 0.3440(6) 0.1517(3) 0.38819(19) 0.0183(11) Uani d PGU 0.50 1 A 1
C C13 0.3588(5) 0.2819(4) 0.35685(14) 0.0219(9) Uani d PGU 0.50 1 A 1
C C14 0.3172(5) 0.3804(2) 0.4080(2) 0.0254(8) Uani d PGU 0.50 1 A 1
C C15 0.3509(17) -0.0907(11) 0.3878(5) 0.051(2) Uani d P 0.50 1 A 1
H H15A 0.3823 -0.1658 0.3571 0.077 Uiso calc PR 0.50 1 A 1
H H15B 0.2215 -0.0980 0.3962 0.077 Uiso calc PR 0.50 1 A 1
H H15C 0.4289 -0.0947 0.4341 0.077 Uiso calc PR 0.50 1 A 1
C C16 0.4447(17) 0.2108(10) 0.2420(6) 0.032(2) Uani d P 0.50 1 A 1
H H16A 0.4725 0.2520 0.1968 0.049 Uiso calc PR 0.50 1 A 1
H H16B 0.3396 0.1494 0.2323 0.049 Uiso calc PR 0.50 1 A 1
H H16C 0.5519 0.1597 0.2637 0.049 Uiso calc PR 0.50 1 A 1
O O1' 0.3120(4) 0.6031(3) 0.42276(16) 0.0284(7) Uani d P 0.50 1 B 2
H H1' 0.3434 0.5848 0.3820 0.043 Uiso calc PR 0.50 1 B 2
O O2' 0.3866(4) 0.4149(3) 0.33121(15) 0.0286(7) Uani d P 0.50 1 B 2
O O3' 0.3939(4) 0.1087(4) 0.31727(17) 0.0303(7) Uani d P 0.50 1 B 2
O O4' 0.2841(5) 0.0061(3) 0.46004(18) 0.0356(8) Uani d P 0.50 1 B 2
O O5' 0.2174(5) 0.2272(3) 0.54512(19) 0.0349(8) Uani d P 0.50 1 B 2
C C1' 0.1246(5) 0.6426(4) 0.6802(3) 0.0236(11) Uani d PG 0.50 1 B 2
H H1'a 0.1350 0.5471 0.6754 0.028 Uiso calc PR 0.50 1 B 2
C C2' 0.0771(10) 0.6978(7) 0.7440(3) 0.0290(16) Uani d PG 0.50 1 B 2
H H2' 0.0550 0.6401 0.7828 0.035 Uiso calc PR 0.50 1 B 2
C C3' 0.0618(17) 0.8376(7) 0.7510(4) 0.031(2) Uani d PG 0.50 1 B 2
H H3' 0.0293 0.8753 0.7946 0.037 Uiso calc PR 0.50 1 B 2
C C4' 0.0942(18) 0.9221(4) 0.6942(5) 0.036(3) Uani d PG 0.50 1 B 2
H H4' 0.0838 1.0175 0.6990 0.043 Uiso calc PR 0.50 1 B 2
C C5' 0.1418(11) 0.8668(5) 0.6304(3) 0.0274(16) Uani d PG 0.50 1 B 2
H H5' 0.1639 0.9246 0.5916 0.033 Uiso calc PR 0.50 1 B 2
C C6' 0.1570(5) 0.7271(5) 0.6234(2) 0.0202(15) Uani d PG 0.50 1 B 2
C C7' 0.2082(5) 0.6752(4) 0.5545(2) 0.0220(9) Uani d P 0.50 1 B 2
H H7' 0.2306 0.7410 0.5193 0.026 Uiso calc PR 0.50 1 B 2
C C8' 0.2262(12) 0.5464(7) 0.5363(5) 0.0237(15) Uani d P 0.50 1 B 2
H H8' 0.2028 0.4789 0.5704 0.028 Uiso calc PR 0.50 1 B 2
C C9' 0.2790(5) 0.5022(4) 0.4682(2) 0.0219(9) Uani d P 0.50 1 B 2
C C10' 0.2968(5) 0.3663(3) 0.4479(2) 0.0217(10) Uani d PG 0.50 1 B 2
C C11' 0.3503(5) 0.3338(3) 0.37918(18) 0.0324(11) Uani d PG 0.50 1 B 2
C C12' 0.3537(6) 0.1904(3) 0.37286(15) 0.0183(11) Uani d PG 0.50 1 B 2
C C13' 0.3024(6) 0.1342(2) 0.43766(18) 0.0219(9) Uani d PG 0.50 1 B 2
C C14' 0.2673(5) 0.2429(4) 0.48403(13) 0.0254(8) Uani d PG 0.50 1 B 2
C C15' 0.4107(15) 0.1709(10) 0.2489(7) 0.034(2) Uani d P 0.50 1 B 2
H H15D 0.4407 0.1017 0.2145 0.051 Uiso calc PR 0.50 1 B 2
H H15E 0.5088 0.2391 0.2546 0.051 Uiso calc PR 0.50 1 B 2
H H15F 0.2942 0.2146 0.2309 0.051 Uiso calc PR 0.50 1 B 2
C C16' 0.3136(18) -0.1051(11) 0.4120(5) 0.054(3) Uani d P 0.50 1 B 2
H H16D 0.2954 -0.1914 0.4362 0.081 Uiso calc PR 0.50 1 B 2
H H16E 0.4394 -0.1009 0.3989 0.081 Uiso calc PR 0.50 1 B 2
H H16F 0.2260 -0.0983 0.3683 0.081 Uiso calc PR 0.50 1 B 2

loop_
_atom_site_aniso_label
_atom_site_aniso_U_11
_atom_site_aniso_U_22
_atom_site_aniso_U_33
_atom_site_aniso_U_12
_atom_site_aniso_U_13
_atom_site_aniso_U_23
O1 0.053(2) 0.035(2) 0.0288(19) 0.0007(16) 0.0099(16) 0.0090(16)
O2 0.061(2) 0.034(2) 0.0326(18) 0.0009(17) 0.0146(16) 0.0108(17)
O3 0.056(2) 0.0259(19) 0.042(2) 0.0032(16) 0.0153(17) -0.0052(17)
O4 0.0370(18) 0.0352(19) 0.0273(16) 0.0001(14) 0.0109(13) 0.0018(15)
O5 0.0366(18) 0.037(2) 0.0295(17) 0.0010(15) 0.0076(14) 0.0037(16)
C1 0.025(3) 0.051(5) 0.021(3) -0.001(3) 0.005(2) -0.001(3)
C2 0.031(3) 0.041(5) 0.043(4) -0.003(4) 0.006(3) -0.006(4)
C3 0.030(5) 0.037(4) 0.026(5) 0.002(4) 0.006(4) -0.009(4)
C4 0.021(5) 0.049(7) 0.029(3) -0.005(4) 0.004(3) -0.010(4)
C5 0.028(3) 0.032(3) 0.025(4) 0.000(2) 0.006(3) -0.008(4)
C6 0.020(2) 0.028(4) 0.027(4) -0.004(2) 0.007(2) 0.002(3)
C7 0.026(2) 0.038(3) 0.026(2) -0.0021(19) 0.0014(17) 0.000(2)
C8 0.023(3) 0.032(4) 0.018(3) 0.001(3) 0.004(2) 0.001(3)
C9 0.025(2) 0.039(3) 0.022(2) 0.0005(19) 0.0043(17) 0.0036(19)
C10 0.0244(15) 0.022(2) 0.019(2) 0.0003(17) 0.0042(14) 0.0059(18)
C11 0.034(2) 0.033(2) 0.030(2) 0.0013(18) 0.0023(17) -0.0119(19)
C12 0.0202(12) 0.015(2) 0.0199(18) -0.0023(15) 0.0056(12) 0.0068(19)
C13 0.0227(16) 0.0248(19) 0.0181(17) -0.0019(14) 0.0022(14) 0.0051(16)
C14 0.0220(16) 0.0245(19) 0.029(2) -0.0042(14) -0.0012(14) 0.0090(17)
C15 0.077(5) 0.023(4) 0.057(7) 0.008(3) 0.024(5) 0.006(4)
C16 0.049(5) 0.034(5) 0.017(3) -0.011(3) 0.011(3) -0.012(3)
O1' 0.0424(18) 0.0215(17) 0.0233(15) -0.0008(13) 0.0116(13) -0.0016(13)
O2' 0.0358(17) 0.0301(18) 0.0210(15) -0.0019(13) 0.0086(12) -0.0009(13)
O3' 0.0394(18) 0.0311(18) 0.0220(16) 0.0042(14) 0.0098(13) -0.0035(15)
O4' 0.055(2) 0.0233(17) 0.0293(17) 0.0025(15) 0.0097(15) -0.0069(15)
O5' 0.058(2) 0.0294(19) 0.0205(17) -0.0003(15) 0.0178(16) -0.0020(15)
C1' 0.029(2) 0.021(3) 0.023(3) -0.003(2) 0.011(2) 0.003(3)
C2' 0.030(3) 0.035(4) 0.024(4) -0.001(2) 0.009(3) -0.009(3)
C3' 0.028(5) 0.028(5) 0.036(4) -0.002(3) 0.002(3) -0.012(4)
C4' 0.026(5) 0.026(4) 0.055(8) -0.001(3) 0.002(5) -0.013(4)
C5' 0.028(3) 0.029(5) 0.025(3) 0.000(3) 0.005(2) -0.004(3)
C6' 0.020(2) 0.023(4) 0.018(3) -0.002(2) 0.003(2) 0.006(3)
C7' 0.020(2) 0.025(2) 0.021(2) -0.0014(16) 0.0053(16) 0.0032(17)
C8' 0.027(3) 0.018(4) 0.026(4) 0.001(3) 0.003(2) 0.007(2)
C9' 0.0173(19) 0.025(2) 0.023(2) -0.0011(16) 0.0002(16) 0.0006(17)
C10' 0.0244(15) 0.022(2) 0.019(2) 0.0003(17) 0.0042(14) 0.0059(18)
C11' 0.034(2) 0.033(2) 0.030(2) 0.0013(18) 0.0023(17) -0.0119(19)
C12' 0.0202(12) 0.015(2) 0.0199(18) -0.0023(15) 0.0056(12) 0.0068(19)
C13' 0.0227(16) 0.0248(19) 0.0181(17) -0.0019(14) 0.0022(14) 0.0051(16)
C14' 0.0220(16) 0.0245(19) 0.029(2) -0.0042(14) -0.0012(14) 0.0090(17)
C15' 0.025(4) 0.042(6) 0.035(4) 0.000(4) 0.011(3) -0.010(4)
C16' 0.101(8) 0.021(4) 0.041(6) 0.001(4) 0.017(4) -0.011(4)

loop_
_atom_type_symbol
_atom_type_description
_atom_type_scat_dispersion_real
_atom_type_scat_dispersion_imag
_atom_type_scat_source
C C 0.0033 0.0016 'International Tables Vol C Tables 4.2.6.8 and 6.1.1.4'
H H 0.0000 0.0000 'International Tables Vol C Tables 4.2.6.8 and 6.1.1.4'
O O 0.0106 0.0060 'International Tables Vol C Tables 4.2.6.8 and 6.1.1.4'

loop_
_geom_angle_atom_site_label_1
_geom_angle_atom_site_label_2
_geom_angle_atom_site_label_3
_geom_angle_site_symmetry_1
_geom_angle_site_symmetry_3
_geom_angle
_geom_angle_publ_flag
C9 O1 H1 . . 120.0 ?
C12 O3 C15 . . 117.7(5) ?
C13 O4 C16 . . 119.1(5) ?
C2 C1 C6 . . 120.0 ?
C2 C1 H1A . . 120.0 ?
C6 C1 H1A . . 120.0 ?
C1 C2 C3 . . 120.0 ?
C1 C2 H2 . . 120.0 ?
C3 C2 H2 . . 120.0 ?
C4 C3 C2 . . 120.0 ?
C4 C3 H3 . . 120.0 ?
C2 C3 H3 . . 120.0 ?
C5 C4 C3 . . 120.0 ?
C5 C4 H4 . . 120.0 ?
C3 C4 H4 . . 120.0 ?
C4 C5 C6 . . 120.0 ?
C4 C5 H5 . . 120.0 ?
C6 C5 H5 . . 120.0 ?
C5 C6 C1 . . 120.0 ?
C5 C6 C7 . . 117.9(5) ?
C1 C6 C7 . . 122.1(5) ?
C8 C7 C6 . . 127.8(5) ?
C8 C7 H7 . . 116.1 ?
C6 C7 H7 . . 116.1 ?
C7 C8 C9 . . 119.6(6) ?
C7 C8 H8 . . 120.2 ?
C9 C8 H8 . . 120.2 ?
O1 C9 C10 . . 118.1(4) ?
O1 C9 C8 . . 117.6(5) ?
C10 C9 C8 . . 124.3(5) ?
C9 C10 C11 . . 121.6(4) ?
C9 C10 C14 . . 130.4(4) ?
C11 C10 C14 . . 108.0 ?
O2 C11 C12 . . 125.7(4) ?
O2 C11 C10 . . 126.2(4) ?
C12 C11 C10 . . 108.0 ?
O3 C12 C13 . . 122.3(3) ?
O3 C12 C11 . . 129.7(3) ?
C13 C12 C11 . . 108.0 ?
O4 C13 C12 . . 130.1(3) ?
O4 C13 C14 . . 121.9(3) ?
C12 C13 C14 . . 108.0 ?
O5 C14 C13 . . 122.4(4) ?
O5 C14 C10 . . 129.6(4) ?
C13 C14 C10 . . 108.0 ?
O3 C15 H15A . . 109.5 ?
O3 C15 H15B . . 109.5 ?
H15A C15 H15B . . 109.5 ?
O3 C15 H15C . . 109.5 ?
H15A C15 H15C . . 109.5 ?
H15B C15 H15C . . 109.5 ?
O4 C16 H16A . . 109.5 ?
O4 C16 H16B . . 109.5 ?
H16A C16 H16B . . 109.5 ?
O4 C16 H16C . . 109.5 ?
H16A C16 H16C . . 109.5 ?
H16B C16 H16C . . 109.5 ?
C9' O1' H1' . . 120.0 ?
C12' O3' C15' . . 118.0(5) ?
C13' O4' C16' . . 119.5(5) ?
C2' C1' C6' . . 120.0 ?
C2' C1' H1'A . . 120.0 ?
C6' C1' H1'A . . 120.0 ?
C3' C2' C1' . . 120.0 ?
C3' C2' H2' . . 120.0 ?
C1' C2' H2' . . 120.0 ?
C2' C3' C4' . . 120.0 ?
C2' C3' H3' . . 120.0 ?
C4' C3' H3' . . 120.0 ?
C5' C4' C3' . . 120.0 ?
C5' C4' H4' . . 120.0 ?
C3' C4' H4' . . 120.0 ?
C4' C5' C6' . . 120.0 ?
C4' C5' H5' . . 120.0 ?
C6' C5' H5' . . 120.0 ?
C5' C6' C1' . . 120.0 ?
C5' C6' C7' . . 117.3(4) ?
C1' C6' C7' . . 122.7(4) ?
C8' C7' C6' . . 126.8(5) ?
C8' C7' H7' . . 116.6 ?
C6' C7' H7' . . 116.6 ?
C7' C8' C9' . . 124.1(5) ?
C7' C8' H8' . . 117.9 ?
C9' C8' H8' . . 117.9 ?
O1' C9' C10' . . 120.4(4) ?
O1' C9' C8' . . 114.8(4) ?
C10' C9' C8' . . 124.8(4) ?
C9' C10' C11' . . 120.2(3) ?
C9' C10' C14' . . 131.8(3) ?
C11' C10' C14' . . 108.0 ?
O2' C11' C12' . . 124.7(3) ?
O2' C11' C10' . . 127.3(3) ?
C12' C11' C10' . . 108.0 ?
O3' C12' C11' . . 131.0(3) ?
O3' C12' C13' . . 121.0(3) ?
C11' C12' C13' . . 108.0 ?
O4' C13' C14' . . 119.3(3) ?
O4' C13' C12' . . 132.7(3) ?
C14' C13' C12' . . 108.0 ?
O5' C14' C13' . . 123.8(3) ?
O5' C14' C10' . . 128.2(3) ?
C13' C14' C10' . . 108.0 ?
O3' C15' H15D . . 109.5 ?
O3' C15' H15E . . 109.5 ?
H15D C15' H15E . . 109.5 ?
O3' C15' H15F . . 109.5 ?
H15D C15' H15F . . 109.5 ?
H15E C15' H15F . . 109.5 ?
O4' C16' H16D . . 109.5 ?
O4' C16' H16E . . 109.5 ?
H16D C16' H16E . . 109.5 ?
O4' C16' H16F . . 109.5 ?
H16D C16' H16F . . 109.5 ?
H16E C16' H16F . . 109.5 ?

loop_
_geom_bond_atom_site_label_1
_geom_bond_atom_site_label_2
_geom_bond_site_symmetry_2
_geom_bond_distance
_geom_bond_publ_flag
O1 C9 . 1.334(6) ?
O1 H1 . 0.8400 ?
O2 C11 . 1.246(4) ?
O3 C12 . 1.364(4) ?
O3 C15 . 1.431(10) ?
O4 C13 . 1.336(4) ?
O4 C16 . 1.455(11) ?
O5 C14 . 1.269(4) ?
C1 C2 . 1.3900 ?
C1 C6 . 1.3900 ?
C1 H1A . 0.9500 ?
C2 C3 . 1.3900 ?
C2 H2 . 0.9500 ?
C3 C4 . 1.3900 ?
C3 H3 . 0.9500 ?
C4 C5 . 1.3900 ?
C4 H4 . 0.9500 ?
C5 C6 . 1.3900 ?
C5 H5 . 0.9500 ?
C6 C7 . 1.460(6) ?
C7 C8 . 1.367(10) ?
C7 H7 . 0.9500 ?
C8 C9 . 1.437(10) ?
C8 H8 . 0.9500 ?
C9 C10 . 1.412(5) ?
C10 C11 . 1.4200 ?
C10 C14 . 1.4200 ?
C11 C12 . 1.4200 ?
C12 C13 . 1.4200 ?
C13 C14 . 1.4200 ?
C15 H15A . 0.9800 ?
C15 H15B . 0.9800 ?
C15 H15C . 0.9800 ?
C16 H16A . 0.9800 ?
C16 H16B . 0.9800 ?
C16 H16C . 0.9800 ?
O1' C9' . 1.347(5) ?
O1' H1' . 0.8400 ?
O2' C11' . 1.252(4) ?
O3' C12' . 1.373(4) ?
O3' C15' . 1.434(11) ?
O4' C13' . 1.342(4) ?
O4' C16' . 1.449(10) ?
O5' C14' . 1.247(4) ?
C1' C2' . 1.3900 ?
C1' C6' . 1.3900 ?
C1' H1'A . 0.9500 ?
C2' C3' . 1.3900 ?
C2' H2' . 0.9500 ?
C3' C4' . 1.3900 ?
C3' H3' . 0.9500 ?
C4' C5' . 1.3900 ?
C4' H4' . 0.9500 ?
C5' C6' . 1.3900 ?
C5' H5' . 0.9500 ?
C6' C7' . 1.473(5) ?
C7' C8' . 1.326(10) ?
C7' H7' . 0.9500 ?
C8' C9' . 1.438(10) ?
C8' H8' . 0.9500 ?
C9' C10' . 1.404(5) ?
C10' C11' . 1.4200 ?
C10' C14' . 1.4200 ?
C11' C12' . 1.4200 ?
C12' C13' . 1.4200 ?
C13' C14' . 1.4200 ?
C15' H15D . 0.9800 ?
C15' H15E . 0.9800 ?
C15' H15F . 0.9800 ?
C16' H16D . 0.9800 ?
C16' H16E . 0.9800 ?
C16' H16F . 0.9800 ?

loop_
_geom_hbond_atom_site_label_D
_geom_hbond_atom_site_label_H
_geom_hbond_atom_site_label_A
_geom_hbond_site_symmetry_A
_geom_hbond_distance_DH
_geom_hbond_distance_HA
_geom_hbond_distance_DA
_geom_hbond_angle_DHA
O1 H1 O2 . 0.84 1.93 2.600(5) 136
O1' H1' O2' . 0.84 1.97 2.623(4) 134
C2 H2 O2 1_565 0.95 2.26 3.091(8) 145
C16' H16D O1' 1_545 0.98 2.05 2.885(11) 142

loop_
_geom_torsion_atom_site_label_1
_geom_torsion_atom_site_label_2
_geom_torsion_atom_site_label_3
_geom_torsion_atom_site_label_4
_geom_torsion_site_symmetry_1
_geom_torsion_site_symmetry_2
_geom_torsion_site_symmetry_3
_geom_torsion_site_symmetry_4
_geom_torsion
_geom_torsion_publ_flag
C6 C1 C2 C3 . . . . 0.0 ?
C1 C2 C3 C4 . . . . 0.0 ?
C2 C3 C4 C5 . . . . 0.0 ?
C3 C4 C5 C6 . . . . 0.0 ?
C4 C5 C6 C1 . . . . 0.0 ?
C4 C5 C6 C7 . . . . -179.0(5) ?
C2 C1 C6 C5 . . . . 0.0 ?
C2 C1 C6 C7 . . . . 178.9(5) ?
C5 C6 C7 C8 . . . . -179.2(6) ?
C1 C6 C7 C8 . . . . 1.9(7) ?
C6 C7 C8 C9 . . . . 179.8(5) ?
C7 C8 C9 O1 . . . . -0.1(9) ?
C7 C8 C9 C10 . . . . -179.2(5) ?
O1 C9 C10 C11 . . . . -0.4(5) ?
C8 C9 C10 C11 . . . . 178.7(5) ?
O1 C9 C10 C14 . . . . 178.4(3) ?
C8 C9 C10 C14 . . . . -2.5(7) ?
C9 C10 C11 O2 . . . . 0.4(5) ?
C14 C10 C11 O2 . . . . -178.6(5) ?
C9 C10 C11 C12 . . . . 179.0(4) ?
C14 C10 C11 C12 . . . . 0.0 ?
C15 O3 C12 C13 . . . . -176.5(6) ?
C15 O3 C12 C11 . . . . 5.5(8) ?
O2 C11 C12 O3 . . . . -3.2(5) ?
C10 C11 C12 O3 . . . . 178.2(5) ?
O2 C11 C12 C13 . . . . 178.7(5) ?
C10 C11 C12 C13 . . . . 0.0 ?
C16 O4 C13 C12 . . . . -2.2(7) ?
C16 O4 C13 C14 . . . . 178.9(6) ?
O3 C12 C13 O4 . . . . 2.6(5) ?
C11 C12 C13 O4 . . . . -179.0(4) ?
O3 C12 C13 C14 . . . . -178.4(4) ?
C11 C12 C13 C14 . . . . 0.0 ?
O4 C13 C14 O5 . . . . -0.4(4) ?
C12 C13 C14 O5 . . . . -179.5(4) ?
O4 C13 C14 C10 . . . . 179.1(4) ?
C12 C13 C14 C10 . . . . 0.0 ?
C9 C10 C14 O5 . . . . 0.5(5) ?
C11 C10 C14 O5 . . . . 179.5(4) ?
C9 C10 C14 C13 . . . . -178.9(4) ?
C11 C10 C14 C13 . . . . 0.0 ?
C6' C1' C2' C3' . . . . 0.0 ?
C1' C2' C3' C4' . . . . 0.0 ?
C2' C3' C4' C5' . . . . 0.0 ?
C3' C4' C5' C6' . . . . 0.0 ?
C4' C5' C6' C1' . . . . 0.0 ?
C4' C5' C6' C7' . . . . -179.9(5) ?
C2' C1' C6' C5' . . . . 0.0 ?
C2' C1' C6' C7' . . . . 179.9(5) ?
C5' C6' C7' C8' . . . . -178.5(6) ?
C1' C6' C7' C8' . . . . 1.6(7) ?
C6' C7' C8' C9' . . . . -179.2(5) ?
C7' C8' C9' O1' . . . . 0.7(9) ?
C7' C8' C9' C10' . . . . -179.3(6) ?
O1' C9' C10' C11' . . . . 0.1(5) ?
C8' C9' C10' C11' . . . . -179.9(5) ?
O1' C9' C10' C14' . . . . -178.5(3) ?
C8' C9' C10' C14' . . . . 1.5(7) ?
C9' C10' C11' O2' . . . . 0.2(5) ?
C14' C10' C11' O2' . . . . 179.2(4) ?
C9' C10' C11' C12' . . . . -178.9(4) ?
C14' C10' C11' C12' . . . . 0.0 ?
C15' O3' C12' C11' . . . . -10.5(7) ?
C15' O3' C12' C13' . . . . 168.5(5) ?
O2' C11' C12' O3' . . . . -0.1(5) ?
C10' C11' C12' O3' . . . . 179.1(5) ?
O2' C11' C12' C13' . . . . -179.2(4) ?
C10' C11' C12' C13' . . . . 0.0 ?
C16' O4' C13' C14' . . . . 177.9(7) ?
C16' O4' C13' C12' . . . . -2.3(8) ?
O3' C12' C13' O4' . . . . 1.0(5) ?
C11' C12' C13' O4' . . . . -179.8(5) ?
O3' C12' C13' C14' . . . . -179.2(4) ?
C11' C12' C13' C14' . . . . 0.0 ?
O4' C13' C14' O5' . . . . -0.9(5) ?
C12' C13' C14' O5' . . . . 179.3(4) ?
O4' C13' C14' C10' . . . . 179.8(4) ?
C12' C13' C14' C10' . . . . 0.0 ?
C9' C10' C14' O5' . . . . -0.5(6) ?
C11' C10' C14' O5' . . . . -179.3(4) ?
C9' C10' C14' C13' . . . . 178.8(4) ?
C11' C10' C14' C13' . . . . 0.0 ?
